data_7700447
loop_
_publ_author_name
'Frogley, Benjamin J.'
'Hill, Anthony F.'
'Onn, Chee S.'

_publ_section_title
;
 Auriferous alkynylselenolatoalkylidynes.
;
_journal_issue 31
_journal_name_full 'Dalton transactions (Cambridge, England : 2003)'
_journal_page_first 11715
_journal_page_last 11723
_journal_paper_doi 10.1039/c9dt02314c
_journal_volume 48
_journal_year 2019
_chemical_formula_moiety 'C38 H37 Au B Cl N6 O2 Se Si W'
_chemical_formula_sum 'C38 H37 Au B Cl N6 O2 Se Si W'
_chemical_formula_weight 1143.86
_space_group_crystal_system monoclinic
_space_group_IT_number 14
_space_group_name_Hall '-P 2ybc'
_space_group_name_H-M_alt 'P 1 21/c 1'
_symmetry_space_group_name_Hall '-P 2ybc'
_symmetry_space_group_name_H-M 'P 1 21/c 1'
_atom_sites_solution_hydrogens geom
_audit_creation_method SHELXL-2016/6
_audit_update_record
;
2019-04-23 deposited with the CCDC.    2019-07-04 downloaded from the CCDC.
;
_cell_angle_alpha 90
_cell_angle_beta 103.0180(10)
_cell_angle_gamma 90
_cell_formula_units_Z 4
_cell_length_a 18.8932(3)
_cell_length_b 10.8591(2)
_cell_length_c 19.9439(3)
_cell_measurement_reflns_used 6255
_cell_measurement_temperature 150.0(1)
_cell_measurement_theta_max 73.0010
_cell_measurement_theta_min 4.6650
_cell_volume 3986.59(12)
_computing_cell_refinement 'CrysAlisPro 1.171.40.36a (Rigaku OD, 2018)'
_computing_data_collection 'CrysAlisPro 1.171.40.36a (Rigaku OD, 2018)'
_computing_data_reduction 'CrysAlisPro 1.171.40.36a (Rigaku OD, 2018)'
_computing_structure_refinement 'SHELXL-2016/6 (Sheldrick, 2016)'
_computing_structure_solution 'SHELXT 2014/5 (Sheldrick, 2014)'
_diffrn_ambient_temperature 150.0(1)
_diffrn_detector_area_resol_mean 8.1297
_diffrn_measured_fraction_theta_full 0.993
_diffrn_measured_fraction_theta_max 0.993
_diffrn_measurement_device_type 'SuperNova, Dual, Cu at home/near, EosS2'
_diffrn_measurement_method '\w scans'
_diffrn_radiation_type CuK\a
_diffrn_radiation_wavelength 1.54184
_diffrn_reflns_av_R_equivalents 0.0356
_diffrn_reflns_av_unetI/netI 0.0581
_diffrn_reflns_Laue_measured_fraction_full 0.993
_diffrn_reflns_Laue_measured_fraction_max 0.993
_diffrn_reflns_limit_h_max 22
_diffrn_reflns_limit_h_min -22
_diffrn_reflns_limit_k_max 11
_diffrn_reflns_limit_k_min -12
_diffrn_reflns_limit_l_max 23
_diffrn_reflns_limit_l_min -16
_diffrn_reflns_number 13502
_diffrn_reflns_point_group_measured_fraction_full 0.993
_diffrn_reflns_point_group_measured_fraction_max 0.993
_diffrn_reflns_theta_full 66.591
_diffrn_reflns_theta_max 66.591
_diffrn_reflns_theta_min 4.551
_diffrn_source 'micro-focus sealed X-ray tube'
_exptl_absorpt_coefficient_mu 14.352
_exptl_absorpt_correction_T_max 0.600
_exptl_absorpt_correction_T_min 0.322
_exptl_absorpt_correction_type gaussian
_exptl_absorpt_process_details
;
CrysAlisPro 1.171.40.36a (Rigaku Oxford Diffraction, 2018)
Numerical absorption correction based on gaussian integration over
                        a multifaceted crystal model
Empirical absorption correction using spherical harmonics,
 implemented in SCALE3 ABSPACK scaling algorithm.
;
_exptl_crystal_colour 'clear light orange'
_exptl_crystal_density_diffrn 1.906
_exptl_crystal_description plate
_exptl_crystal_F_000 2184
_exptl_crystal_size_max 0.132
_exptl_crystal_size_mid 0.077
_exptl_crystal_size_min 0.067
_refine_diff_density_max 1.712
_refine_diff_density_min -1.791
_refine_diff_density_rms 0.213
_refine_ls_extinction_method none
_refine_ls_goodness_of_fit_ref 1.009
_refine_ls_hydrogen_treatment constr
_refine_ls_matrix_type full
_refine_ls_number_parameters 491
_refine_ls_number_reflns 6990
_refine_ls_number_restraints 119
_refine_ls_restrained_S_all 1.001
_refine_ls_R_factor_all 0.0564
_refine_ls_R_factor_gt 0.0460
_refine_ls_shift/su_max 0.002
_refine_ls_shift/su_mean 0.000
_refine_ls_structure_factor_coef Fsqd
_refine_ls_weighting_details 'w=1/[\s^2^(Fo^2^)+(0.0824P)^2^] where P=(Fo^2^+2Fc^2^)/3'
_refine_ls_weighting_scheme calc
_refine_ls_wR_factor_gt 0.1190
_refine_ls_wR_factor_ref 0.1303
_reflns_Friedel_coverage 0.000
_reflns_number_gt 5653
_reflns_number_total 6990
_reflns_threshold_expression 'I > 2\s(I)'
_cod_data_source_file c9dt02314c2.cif
_cod_data_source_block Compound_3g
_cod_depositor_comments 'Adding full bibliography for 7700440--7700447.cif.'
_cod_database_code 7700447
_shelx_shelxl_version_number 2016/6
_shelx_space_group_comment
;
The symmetry employed for this shelxl refinement is uniquely defined
by the following loop, which should always be used as a source of
symmetry information in preference to the above space-group names.
They are only intended as comments.
;

loop_
_space_group_symop_operation_xyz
'x, y, z'
'-x, y+1/2, -z+1/2'
'-x, -y, -z'
'x, -y-1/2, z-1/2'

loop_
_atom_site_label
_atom_site_type_symbol
_atom_site_fract_x
_atom_site_fract_y
_atom_site_fract_z
_atom_site_U_iso_or_equiv
_atom_site_adp_type
_atom_site_occupancy
_atom_site_site_symmetry_order
_atom_site_calc_flag
_atom_site_refinement_flags_posn
_atom_site_refinement_flags_adp
_atom_site_refinement_flags_occupancy
_atom_site_disorder_assembly
_atom_site_disorder_group
Au1 Au 0.47106(2) 0.68568(3) 0.59000(2) 0.02354(11) Uani 1 1 d . . . . .
W1 W 0.33004(2) 0.68679(3) 0.61048(2) 0.01926(11) Uani 1 1 d . . . . .
Se1 Se 0.39623(4) 0.43493(7) 0.51633(4) 0.02648(17) Uani 1 1 d . . . . .
Cl1 Cl 0.57824(11) 0.7875(2) 0.60440(12) 0.0440(5) Uani 1 1 d . . . . .
Si1 Si 0.15738(11) 0.26010(19) 0.42875(10) 0.0278(4) Uani 1 1 d . . . . .
N6 N 0.3490(3) 0.9530(6) 0.6679(3) 0.0262(12) Uani 1 1 d . . . . .
N4 N 0.3777(3) 0.7898(5) 0.7600(3) 0.0231(11) Uani 1 1 d . . . . .
O1 O 0.2341(4) 0.6936(6) 0.4596(3) 0.0456(16) Uani 1 1 d . . . . .
O2 O 0.2666(4) 0.4296(5) 0.6368(3) 0.0417(13) Uani 1 1 d . . . . .
N5 N 0.3524(3) 0.8855(5) 0.6106(3) 0.0238(11) Uani 1 1 d . . . . .
N3 N 0.3885(3) 0.6925(5) 0.7198(3) 0.0225(11) Uani 1 1 d . . . . .
N1 N 0.2342(3) 0.7520(6) 0.6479(3) 0.0253(12) Uani 1 1 d . . . . .
N2 N 0.2488(4) 0.8342(6) 0.7023(3) 0.0276(13) Uani 1 1 d . . . . .
C34 C 0.4557(5) 0.4927(7) 0.7363(4) 0.0350(16) Uani 1 1 d . . . . .
H34A H 0.415298 0.450495 0.707724 0.053 Uiso 1 1 calc R U . . .
H34B H 0.476678 0.442088 0.775120 0.053 Uiso 1 1 calc R U . . .
H34C H 0.491544 0.509594 0.710180 0.053 Uiso 1 1 calc R U . . .
C35 C 0.4303(4) 0.6107(7) 0.7608(3) 0.0232(13) Uani 1 1 d . . . . .
C37 C 0.4122(4) 0.7689(7) 0.8257(3) 0.0270(15) Uani 1 1 d . . . . .
C1 C 0.3820(4) 0.5752(7) 0.5664(3) 0.0277(14) Uani 1 1 d . . . . .
C4 C 0.3015(4) 0.3844(6) 0.4855(4) 0.0263(14) Uani 1 1 d . . . . .
C42 C 0.3598(4) 1.0732(7) 0.6560(4) 0.0306(15) Uani 1 1 d . . . . .
C2 C 0.2686(5) 0.6932(7) 0.5142(4) 0.0328(16) Uani 1 1 d . . . . .
C36 C 0.4465(4) 0.6577(8) 0.8281(4) 0.0291(15) Uani 1 1 d . . . . .
H36 H 0.475064 0.620265 0.866832 0.035 Uiso 1 1 calc R U . . .
C41 C 0.3705(4) 1.0820(7) 0.5895(4) 0.0356(17) Uani 1 1 d . . . . .
H41 H 0.379977 1.153623 0.567413 0.043 Uiso 1 1 calc R U . . .
C5 C 0.2420(5) 0.3445(7) 0.4632(4) 0.0349(17) Uani 1 1 d . . . . .
C40 C 0.3646(4) 0.9648(7) 0.5624(4) 0.0322(16) Uani 1 1 d . . . . .
C39 C 0.3717(6) 0.9287(8) 0.4926(4) 0.0428(19) Uani 1 1 d . . . . .
H39A H 0.397969 0.852517 0.495169 0.064 Uiso 1 1 calc R U . . .
H39B H 0.397561 0.991675 0.474165 0.064 Uiso 1 1 calc R U . . .
H39C H 0.324301 0.918574 0.463265 0.064 Uiso 1 1 calc R U . . .
C3 C 0.2885(4) 0.5200(8) 0.6270(4) 0.0316(16) Uani 1 1 d . . . . .
C38 C 0.4090(5) 0.8575(9) 0.8830(4) 0.0374(18) Uani 1 1 d . . . . .
H38A H 0.418299 0.939473 0.869250 0.056 Uiso 1 1 calc R U . . .
H38B H 0.444916 0.835134 0.923382 0.056 Uiso 1 1 calc R U . . .
H38C H 0.361610 0.854183 0.892994 0.056 Uiso 1 1 calc R U . . .
C43 C 0.3592(6) 1.1724(7) 0.7090(5) 0.047(2) Uani 1 1 d . . . . .
H43A H 0.310506 1.184426 0.714362 0.071 Uiso 1 1 calc R U . . .
H43B H 0.377206 1.247882 0.694026 0.071 Uiso 1 1 calc R U . . .
H43C H 0.389713 1.147822 0.752167 0.071 Uiso 1 1 calc R U . . .
C9 C 0.2326(5) -0.0604(9) 0.3058(5) 0.046(2) Uani 1 1 d . . . . .
H9 H 0.247881 -0.123586 0.280941 0.055 Uiso 1 1 calc R U . . .
C12 C 0.0884(4) 0.3633(8) 0.3761(4) 0.0322(16) Uani 1 1 d . . . . .
C6 C 0.1842(4) 0.1304(7) 0.3781(4) 0.0298(15) Uani 1 1 d . . . . .
C10 C 0.1817(5) -0.0833(8) 0.3435(5) 0.045(2) Uani 1 1 d . . . . .
H10 H 0.163146 -0.162304 0.345010 0.053 Uiso 1 1 calc R U . . .
C18 C 0.1219(5) 0.1999(7) 0.5022(4) 0.0340(17) Uani 1 1 d D . . . .
C32 C 0.1862(4) 0.8577(8) 0.7226(5) 0.0360(18) Uani 1 1 d . . . . .
C33 C 0.1837(5) 0.9398(9) 0.7815(5) 0.0413(19) Uani 1 1 d . . . . .
H33A H 0.204557 0.898275 0.823813 0.062 Uiso 1 1 calc R U . . .
H33B H 0.134119 0.960833 0.780643 0.062 Uiso 1 1 calc R U . . .
H33C H 0.210731 1.013514 0.778129 0.062 Uiso 1 1 calc R U . . .
C7 C 0.2365(5) 0.1518(9) 0.3392(5) 0.043(2) Uani 1 1 d . . . . .
H7 H 0.254614 0.230813 0.336515 0.052 Uiso 1 1 calc R U . . .
B1 B 0.3253(5) 0.8938(8) 0.7297(4) 0.0268(16) Uani 1 1 d . . . . .
H1 H 0.323205 0.955877 0.764920 0.032 Uiso 1 1 calc R U . . .
C11 C 0.1579(5) 0.0127(8) 0.3797(4) 0.0380(17) Uani 1 1 d . . . . .
H11 H 0.123504 -0.003489 0.405397 0.046 Uiso 1 1 calc R U . . .
C31 C 0.1327(4) 0.7911(9) 0.6810(5) 0.0399(19) Uani 1 1 d . . . . .
H31 H 0.083979 0.789364 0.682983 0.048 Uiso 1 1 calc R U . . .
C30 C 0.1639(5) 0.7263(8) 0.6352(5) 0.0381(18) Uani 1 1 d . . . . .
C8 C 0.2612(5) 0.0560(11) 0.3047(5) 0.051(2) Uani 1 1 d . . . . .
H8 H 0.297275 0.070345 0.280726 0.061 Uiso 1 1 calc R U . . .
C13 C 0.0509(5) 0.3348(10) 0.3099(5) 0.047(2) Uani 1 1 d . . . . .
H13 H 0.063020 0.262948 0.289700 0.057 Uiso 1 1 calc R U . . .
C17 C 0.0696(6) 0.4735(9) 0.4040(6) 0.051(2) Uani 1 1 d . . . . .
H17 H 0.093871 0.497657 0.447898 0.061 Uiso 1 1 calc R U . . .
C29 C 0.1274(5) 0.6414(11) 0.5791(6) 0.053(2) Uani 1 1 d . . . . .
H29A H 0.138376 0.666467 0.536435 0.080 Uiso 1 1 calc R U . . .
H29B H 0.075790 0.644121 0.574982 0.080 Uiso 1 1 calc R U . . .
H29C H 0.144526 0.558888 0.589857 0.080 Uiso 1 1 calc R U . . .
C16 C 0.0139(7) 0.5483(12) 0.3654(8) 0.071(4) Uani 1 1 d . . . . .
H16 H 0.002195 0.621413 0.384635 0.085 Uiso 1 1 calc R U . . .
C15 C -0.0224(6) 0.5176(14) 0.3023(8) 0.076(4) Uani 1 1 d . . . . .
H15 H -0.059656 0.567377 0.278310 0.091 Uiso 1 1 calc R U . . .
C14 C -0.0034(6) 0.4079(13) 0.2727(6) 0.065(3) Uani 1 1 d . . . . .
H14 H -0.027306 0.385338 0.228367 0.078 Uiso 1 1 calc R U . . .
C24 C 0.0491(10) 0.168(6) 0.4892(15) 0.059(7) Uani 0.49(3) 1 d D U P A 1
H24 H 0.020317 0.181215 0.445423 0.071 Uiso 0.49(3) 1 calc R U P A 1
C28 C 0.1576(16) 0.192(3) 0.5711(10) 0.069(7) Uani 0.49(3) 1 d D U P A 1
H28 H 0.205760 0.217521 0.583704 0.083 Uiso 0.49(3) 1 calc R U P A 1
C25 C 0.0170(13) 0.117(3) 0.5405(14) 0.063(5) Uani 0.49(3) 1 d D U P A 1
H25 H -0.031034 0.090393 0.529774 0.075 Uiso 0.49(3) 1 calc R U P A 1
C27 C 0.1254(18) 0.148(3) 0.6211(12) 0.077(6) Uani 0.49(3) 1 d D U P A 1
H27 H 0.151269 0.146800 0.666699 0.092 Uiso 0.49(3) 1 calc R U P A 1
C26 C 0.0574(18) 0.107(5) 0.6053(16) 0.069(5) Uani 0.49(3) 1 d D U P A 1
H26 H 0.037522 0.071409 0.639272 0.083 Uiso 0.49(3) 1 calc R U P A 1
C23 C 0.1741(13) 0.154(3) 0.5574(13) 0.069(7) Uani 0.51(3) 1 d D U P A 2
H23 H 0.223156 0.158855 0.557026 0.083 Uiso 0.51(3) 1 calc R U P A 2
C22 C 0.1527(16) 0.103(3) 0.6120(13) 0.077(6) Uani 0.51(3) 1 d D U P A 2
H22 H 0.187367 0.066998 0.647223 0.092 Uiso 0.51(3) 1 calc R U P A 2
C21 C 0.0840(17) 0.103(5) 0.6161(16) 0.069(5) Uani 0.51(3) 1 d D U P A 2
H21 H 0.071875 0.071127 0.655410 0.083 Uiso 0.51(3) 1 calc R U P A 2
C20 C 0.0307(15) 0.147(3) 0.5647(15) 0.063(5) Uani 0.51(3) 1 d D U P A 2
H20 H -0.017090 0.149889 0.569540 0.075 Uiso 0.51(3) 1 calc R U P A 2
C19 C 0.0493(11) 0.187(5) 0.5034(15) 0.059(7) Uani 0.51(3) 1 d D U P A 2
H19 H 0.013238 0.205669 0.464593 0.071 Uiso 0.51(3) 1 calc R U P A 2

loop_
_atom_site_aniso_label
_atom_site_aniso_U_11
_atom_site_aniso_U_22
_atom_site_aniso_U_33
_atom_site_aniso_U_23
_atom_site_aniso_U_13
_atom_site_aniso_U_12
Au1 0.02799(17) 0.02211(18) 0.02204(17) -0.00282(10) 0.00884(11) -0.00407(10)
W1 0.02495(17) 0.01643(18) 0.01668(17) 0.00046(10) 0.00527(12) -0.00089(10)
Se1 0.0297(3) 0.0222(3) 0.0281(4) -0.0067(3) 0.0077(3) -0.0022(3)
Cl1 0.0373(9) 0.0441(10) 0.0548(12) -0.0131(9) 0.0193(8) -0.0156(8)
Si1 0.0281(9) 0.0262(9) 0.0282(9) -0.0016(8) 0.0042(7) -0.0023(7)
N6 0.031(3) 0.018(3) 0.030(3) 0.002(2) 0.007(2) 0.001(2)
N4 0.029(3) 0.018(3) 0.024(3) -0.004(2) 0.011(2) -0.001(2)
O1 0.052(3) 0.051(4) 0.024(3) 0.004(3) -0.012(3) -0.004(3)
O2 0.059(3) 0.027(3) 0.040(3) 0.005(2) 0.013(3) -0.008(3)
N5 0.033(3) 0.014(2) 0.026(3) 0.005(2) 0.010(2) -0.001(2)
N3 0.028(3) 0.018(3) 0.021(3) -0.002(2) 0.005(2) 0.003(2)
N1 0.024(3) 0.024(3) 0.027(3) 0.000(2) 0.004(2) -0.005(2)
N2 0.036(3) 0.020(3) 0.032(3) 0.001(2) 0.020(3) 0.005(2)
C34 0.043(4) 0.026(4) 0.038(4) 0.005(3) 0.013(3) 0.003(3)
C35 0.032(3) 0.022(3) 0.016(3) 0.006(3) 0.007(2) 0.003(3)
C37 0.030(3) 0.035(4) 0.017(3) -0.007(3) 0.007(3) -0.013(3)
C1 0.028(3) 0.032(4) 0.020(3) 0.006(3) -0.003(2) 0.000(3)
C4 0.035(4) 0.017(3) 0.024(3) -0.008(3) 0.001(3) -0.005(3)
C42 0.036(3) 0.013(3) 0.038(4) -0.001(3) 0.000(3) 0.003(3)
C2 0.041(4) 0.026(4) 0.032(4) 0.001(3) 0.009(3) -0.002(3)
C36 0.034(3) 0.037(4) 0.016(3) 0.000(3) 0.003(3) 0.000(3)
C41 0.040(4) 0.024(4) 0.044(4) 0.012(3) 0.012(3) -0.007(3)
C5 0.045(4) 0.022(3) 0.035(4) -0.012(3) 0.003(3) 0.001(3)
C40 0.035(4) 0.027(4) 0.031(4) 0.008(3) 0.002(3) -0.005(3)
C39 0.063(5) 0.033(4) 0.035(4) 0.009(4) 0.017(4) -0.005(4)
C3 0.041(4) 0.036(5) 0.019(3) 0.005(3) 0.010(3) 0.006(3)
C38 0.045(4) 0.048(5) 0.022(4) -0.011(3) 0.013(3) -0.001(4)
C43 0.074(6) 0.017(4) 0.053(5) -0.005(4) 0.017(5) 0.003(4)
C9 0.048(5) 0.048(5) 0.037(4) -0.017(4) 0.003(4) 0.012(4)
C12 0.029(3) 0.037(4) 0.031(4) 0.006(3) 0.007(3) -0.004(3)
C6 0.037(4) 0.020(3) 0.029(4) -0.006(3) 0.001(3) -0.003(3)
C10 0.051(5) 0.029(4) 0.047(5) -0.010(4) -0.002(4) -0.002(4)
C18 0.048(4) 0.024(4) 0.028(4) 0.002(3) 0.005(3) 0.005(3)
C32 0.034(4) 0.032(4) 0.047(5) 0.014(4) 0.021(3) 0.014(3)
C33 0.047(4) 0.043(5) 0.041(4) -0.001(4) 0.023(4) 0.010(4)
C7 0.049(5) 0.039(5) 0.044(5) -0.012(4) 0.015(4) -0.016(4)
B1 0.039(4) 0.022(4) 0.023(4) 0.001(3) 0.012(3) 0.004(3)
C11 0.042(4) 0.031(4) 0.041(4) -0.009(4) 0.008(3) -0.006(3)
C31 0.027(4) 0.042(4) 0.056(5) 0.009(4) 0.022(4) 0.008(3)
C30 0.032(4) 0.038(4) 0.045(5) 0.000(4) 0.010(3) -0.006(3)
C8 0.047(5) 0.061(6) 0.049(5) -0.016(5) 0.021(4) -0.001(5)
C13 0.039(4) 0.053(5) 0.041(5) 0.012(4) -0.008(4) -0.015(4)
C17 0.052(5) 0.042(5) 0.058(6) 0.012(5) 0.012(4) 0.009(4)
C29 0.032(4) 0.060(6) 0.068(6) -0.001(5) 0.013(4) -0.013(4)
C16 0.069(7) 0.050(6) 0.099(10) 0.036(7) 0.029(7) 0.026(6)
C15 0.041(5) 0.088(10) 0.097(10) 0.054(8) 0.015(6) 0.013(6)
C14 0.049(5) 0.081(8) 0.056(6) 0.032(6) -0.007(5) -0.014(6)
C24 0.061(6) 0.085(15) 0.042(11) 0.026(12) 0.036(6) 0.034(6)
C28 0.059(11) 0.093(16) 0.057(9) 0.032(10) 0.016(8) -0.003(10)
C25 0.078(9) 0.074(12) 0.044(12) 0.012(10) 0.033(9) 0.027(8)
C27 0.077(13) 0.094(13) 0.059(8) 0.048(9) 0.014(9) 0.006(10)
C26 0.090(15) 0.077(9) 0.046(9) 0.034(7) 0.029(10) 0.014(13)
C23 0.059(11) 0.093(16) 0.057(9) 0.032(10) 0.016(8) -0.003(10)
C22 0.077(13) 0.094(13) 0.059(8) 0.048(9) 0.014(9) 0.006(10)
C21 0.090(15) 0.077(9) 0.046(9) 0.034(7) 0.029(10) 0.014(13)
C20 0.078(9) 0.074(12) 0.044(12) 0.012(10) 0.033(9) 0.027(8)
C19 0.061(6) 0.085(15) 0.042(11) 0.026(12) 0.036(6) 0.034(6)

loop_
_atom_type_symbol
_atom_type_description
_atom_type_scat_dispersion_real
_atom_type_scat_dispersion_imag
_atom_type_scat_source
C C 0.0181 0.0091 'International Tables Vol C Tables 4.2.6.8 and 6.1.1.4'
H H 0.0000 0.0000 'International Tables Vol C Tables 4.2.6.8 and 6.1.1.4'
B B 0.0090 0.0039 'International Tables Vol C Tables 4.2.6.8 and 6.1.1.4'
N N 0.0311 0.0180 'International Tables Vol C Tables 4.2.6.8 and 6.1.1.4'
O O 0.0492 0.0322 'International Tables Vol C Tables 4.2.6.8 and 6.1.1.4'
Si Si 0.2541 0.3302 'International Tables Vol C Tables 4.2.6.8 and 6.1.1.4'
Cl Cl 0.3639 0.7018 'International Tables Vol C Tables 4.2.6.8 and 6.1.1.4'
Se Se -0.7943 1.1372 'International Tables Vol C Tables 4.2.6.8 and 6.1.1.4'
W W -5.4734 5.5774 'International Tables Vol C Tables 4.2.6.8 and 6.1.1.4'
Au Au -4.4197 7.2980 'International Tables Vol C Tables 4.2.6.8 and 6.1.1.4'

loop_
_geom_angle_atom_site_label_1
_geom_angle_atom_site_label_2
_geom_angle_atom_site_label_3
_geom_angle
C1 Au1 Cl1 170.3(2)
C1 Au1 W1 42.9(2)
Cl1 Au1 W1 146.69(6)
C1 W1 C2 80.0(3)
C1 W1 C3 76.4(3)
C2 W1 C3 91.4(3)
C1 W1 N5 120.6(3)
C2 W1 N5 92.1(3)
C3 W1 N5 163.1(3)
C1 W1 N3 106.2(2)
C2 W1 N3 173.7(3)
C3 W1 N3 89.5(3)
N5 W1 N3 85.3(2)
C1 W1 N1 154.8(3)
C2 W1 N1 88.3(3)
C3 W1 N1 81.7(3)
N5 W1 N1 81.8(2)
N3 W1 N1 85.6(2)
C1 W1 Au1 46.9(2)
C2 W1 Au1 103.1(2)
C3 W1 Au1 116.0(2)
N5 W1 Au1 79.32(16)
N3 W1 Au1 82.14(15)
N1 W1 Au1 158.25(16)
C4 Se1 C1 100.0(3)
C5 Si1 C12 110.6(4)
C5 Si1 C18 108.6(4)
C12 Si1 C18 109.0(4)
C5 Si1 C6 105.0(4)
C12 Si1 C6 113.0(4)
C18 Si1 C6 110.5(4)
C42 N6 N5 109.5(6)
C42 N6 B1 128.7(7)
N5 N6 B1 121.3(6)
C37 N4 N3 109.6(6)
C37 N4 B1 129.5(6)
N3 N4 B1 120.5(6)
C40 N5 N6 107.4(6)
C40 N5 W1 133.6(5)
N6 N5 W1 118.8(4)
C35 N3 N4 107.5(6)
C35 N3 W1 132.7(5)
N4 N3 W1 119.4(4)
C30 N1 N2 107.4(7)
C30 N1 W1 136.6(6)
N2 N1 W1 115.8(4)
C32 N2 N1 108.8(7)
C32 N2 B1 128.0(7)
N1 N2 B1 123.1(6)
C35 C34 H34A 109.5
C35 C34 H34B 109.5
H34A C34 H34B 109.5
C35 C34 H34C 109.5
H34A C34 H34C 109.5
H34B C34 H34C 109.5
N3 C35 C36 108.3(6)
N3 C35 C34 124.1(6)
C36 C35 C34 127.5(7)
N4 C37 C36 107.8(6)
N4 C37 C38 122.6(7)
C36 C37 C38 129.6(7)
Se1 C1 W1 156.7(4)
Se1 C1 Au1 113.1(4)
W1 C1 Au1 90.2(3)
C5 C4 Se1 175.1(7)
N6 C42 C41 107.1(7)
N6 C42 C43 122.7(8)
C41 C42 C43 130.1(7)
O1 C2 W1 178.2(7)
C37 C36 C35 106.7(6)
C37 C36 H36 126.6
C35 C36 H36 126.6
C40 C41 C42 107.1(7)
C40 C41 H41 126.4
C42 C41 H41 126.4
C4 C5 Si1 171.2(7)
N5 C40 C41 108.8(7)
N5 C40 C39 124.6(7)
C41 C40 C39 126.6(7)
C40 C39 H39A 109.5
C40 C39 H39B 109.5
H39A C39 H39B 109.5
C40 C39 H39C 109.5
H39A C39 H39C 109.5
H39B C39 H39C 109.5
O2 C3 W1 178.9(8)
C37 C38 H38A 109.5
C37 C38 H38B 109.5
H38A C38 H38B 109.5
C37 C38 H38C 109.5
H38A C38 H38C 109.5
H38B C38 H38C 109.5
C42 C43 H43A 109.5
C42 C43 H43B 109.5
H43A C43 H43B 109.5
C42 C43 H43C 109.5
H43A C43 H43C 109.5
H43B C43 H43C 109.5
C10 C9 C8 120.1(8)
C10 C9 H9 119.9
C8 C9 H9 119.9
C13 C12 C17 116.7(9)
C13 C12 Si1 123.2(7)
C17 C12 Si1 120.1(7)
C11 C6 C7 118.0(8)
C11 C6 Si1 123.0(6)
C7 C6 Si1 119.0(6)
C9 C10 C11 119.7(9)
C9 C10 H10 120.2
C11 C10 H10 120.2
C24 C18 C28 114.2(17)
C19 C18 C23 118.7(17)
C19 C18 Si1 125.6(12)
C24 C18 Si1 117.3(11)
C28 C18 Si1 128.2(13)
C23 C18 Si1 115.5(12)
N2 C32 C31 107.1(8)
N2 C32 C33 122.3(8)
C31 C32 C33 130.5(8)
C32 C33 H33A 109.5
C32 C33 H33B 109.5
H33A C33 H33B 109.5
C32 C33 H33C 109.5
H33A C33 H33C 109.5
H33B C33 H33C 109.5
C8 C7 C6 120.5(9)
C8 C7 H7 119.8
C6 C7 H7 119.8
N4 B1 N6 110.1(6)
N4 B1 N2 107.2(6)
N6 B1 N2 107.7(6)
N4 B1 H1 110.6
N6 B1 H1 110.6
N2 B1 H1 110.6
C6 C11 C10 121.3(8)
C6 C11 H11 119.3
C10 C11 H11 119.3
C32 C31 C30 107.7(7)
C32 C31 H31 126.2
C30 C31 H31 126.2
N1 C30 C31 109.0(8)
N1 C30 C29 123.1(8)
C31 C30 C29 127.9(8)
C9 C8 C7 120.3(9)
C9 C8 H8 119.8
C7 C8 H8 119.8
C14 C13 C12 123.0(11)
C14 C13 H13 118.5
C12 C13 H13 118.5
C12 C17 C16 120.0(11)
C12 C17 H17 120.0
C16 C17 H17 120.0
C30 C29 H29A 109.5
C30 C29 H29B 109.5
H29A C29 H29B 109.5
C30 C29 H29C 109.5
H29A C29 H29C 109.5
H29B C29 H29C 109.5
C15 C16 C17 122.2(13)
C15 C16 H16 118.9
C17 C16 H16 118.9
C16 C15 C14 118.7(10)
C16 C15 H15 120.6
C14 C15 H15 120.6
C13 C14 C15 119.4(11)
C13 C14 H14 120.3
C15 C14 H14 120.3
C18 C24 C25 122.1(19)
C18 C24 H24 118.9
C25 C24 H24 118.9
C27 C28 C18 123(2)
C27 C28 H28 118.5
C18 C28 H28 118.5
C26 C25 C24 119(2)
C26 C25 H25 120.6
C24 C25 H25 120.6
C26 C27 C28 121(2)
C26 C27 H27 119.7
C28 C27 H27 119.7
C27 C26 C25 120.7(18)
C27 C26 H26 119.7
C25 C26 H26 119.7
C22 C23 C18 119(2)
C22 C23 H23 120.3
C18 C23 H23 120.3
C21 C22 C23 121(2)
C21 C22 H22 119.3
C23 C22 H22 119.3
C22 C21 C20 121.9(18)
C22 C21 H21 119.0
C20 C21 H21 119.0
C21 C20 C19 119(2)
C21 C20 H20 120.7
C19 C20 H20 120.7
C18 C19 C20 119.0(19)
C18 C19 H19 120.5
C20 C19 H19 120.5

loop_
_geom_bond_atom_site_label_1
_geom_bond_atom_site_label_2
_geom_bond_distance
Au1 C1 2.034(7)
Au1 Cl1 2.2679(19)
Au1 W1 2.7850(4)
W1 C1 1.895(8)
W1 C2 2.009(8)
W1 C3 2.031(8)
W1 N5 2.198(6)
W1 N3 2.213(6)
W1 N1 2.224(6)
Se1 C4 1.840(7)
Se1 C1 1.874(8)
Si1 C5 1.836(9)
Si1 C12 1.855(8)
Si1 C18 1.862(9)
Si1 C6 1.869(8)
N6 C42 1.350(10)
N6 N5 1.371(9)
N6 B1 1.545(10)
N4 C37 1.345(10)
N4 N3 1.369(8)
N4 B1 1.533(10)
O1 C2 1.135(11)
O2 C3 1.099(11)
N5 C40 1.349(10)
N3 C35 1.337(9)
N1 C30 1.325(11)
N1 N2 1.384(9)
N2 C32 1.358(10)
N2 B1 1.567(11)
C34 C35 1.489(10)
C34 H34A 0.9600
C34 H34B 0.9600
C34 H34C 0.9600
C35 C36 1.404(10)
C37 C36 1.367(12)
C37 C38 1.506(10)
C4 C5 1.194(12)
C42 C41 1.389(12)
C42 C43 1.510(11)
C36 H36 0.9300
C41 C40 1.378(12)
C41 H41 0.9300
C40 C39 1.481(12)
C39 H39A 0.9600
C39 H39B 0.9600
C39 H39C 0.9600
C38 H38A 0.9600
C38 H38B 0.9600
C38 H38C 0.9600
C43 H43A 0.9600
C43 H43B 0.9600
C43 H43C 0.9600
C9 C10 1.370(15)
C9 C8 1.377(15)
C9 H9 0.9300
C12 C13 1.386(12)
C12 C17 1.398(14)
C6 C11 1.375(11)
C6 C7 1.406(12)
C10 C11 1.399(13)
C10 H10 0.9300
C18 C19 1.38(2)
C18 C24 1.38(2)
C18 C28 1.39(2)
C18 C23 1.39(2)
C32 C31 1.362(14)
C32 C33 1.484(12)
C33 H33A 0.9600
C33 H33B 0.9600
C33 H33C 0.9600
C7 C8 1.384(14)
C7 H7 0.9300
B1 H1 0.9800
C11 H11 0.9300
C31 C30 1.385(13)
C31 H31 0.9300
C30 C29 1.494(14)
C8 H8 0.9300
C13 C14 1.375(15)
C13 H13 0.9300
C17 C16 1.412(15)
C17 H17 0.9300
C29 H29A 0.9600
C29 H29B 0.9600
C29 H29C 0.9600
C16 C15 1.33(2)
C16 H16 0.9300
C15 C14 1.41(2)
C15 H15 0.9300
C14 H14 0.9300
C24 C25 1.416(19)
C24 H24 0.9300
C28 C27 1.37(2)
C28 H28 0.9300
C25 C26 1.35(3)
C25 H25 0.9300
C27 C26 1.33(3)
C27 H27 0.9300
C26 H26 0.9300
C23 C22 1.36(2)
C23 H23 0.9300
C22 C21 1.32(3)
C22 H22 0.9300
C21 C20 1.35(3)
C21 H21 0.9300
C20 C19 1.418(19)
C20 H20 0.9300
C19 H19 0.9300
